data_1556890
loop_
_publ_author_name
'Yadava, Khushboo'
'Gallo, Gianpiero'
'Bette, Sebastian'
'Mulijanto, Caroline Evania'
'Karothu, Durga Prasad'
'Park, In-Hyeok'
'Medishetty, Raghavender'
'Naumov, Pan\<ce'
'Dinnebier, Robert E.'
'Vittal, Jagadese J.'

_publ_section_title
;
 Extraordinary anisotropic thermal expansion in photosalient crystals
;
_journal_issue 1
_journal_name_full IUCrJ
_journal_page_first 83
_journal_page_last 89
_journal_paper_doi 10.1107/S2052252519014581
_journal_volume 7
_journal_year 2020
_chemical_formula_sum 'C54 H40 Cu2 F2 N2 O8'
_chemical_formula_weight 1009.96
_space_group_crystal_system monoclinic
_space_group_IT_number 15
_space_group_name_Hall '-C 2yc'
_space_group_name_H-M_alt 'C 1 2/c 1'
_atom_sites_solution_hydrogens geom
_audit_creation_method SHELXL-2014
_cell_angle_alpha 90
_cell_angle_beta 108.8090(10)
_cell_angle_gamma 90
_cell_formula_units_Z 4
_cell_length_a 24.9699(8)
_cell_length_b 12.1074(4)
_cell_length_c 15.4675(4)
_cell_measurement_reflns_used 8450
_cell_measurement_temperature 100(2)
_cell_measurement_theta_max 28.29
_cell_measurement_theta_min 3.02
_cell_volume 4426.4(2)
_computing_cell_refinement 'Bruker SAINT'
_computing_data_collection 'Bruker APEX2'
_computing_data_reduction 'Bruker SAINT'
_computing_molecular_graphics 'Bruker SHELXTL'
_computing_publication_material 'Bruker SHELXTL'
_computing_structure_refinement 'SHELXL-2014 (Sheldrick, 2014)'
_computing_structure_solution 'SHELXS-97 (Sheldrick 2008)'
_diffrn_ambient_temperature 100(2)
_diffrn_measured_fraction_theta_full 0.999
_diffrn_measured_fraction_theta_max 0.996
_diffrn_measurement_device_type 'Bruker D8 Venture'
_diffrn_measurement_method '\f and \w scans'
_diffrn_radiation_type MoK\a
_diffrn_radiation_wavelength 0.71073
_diffrn_reflns_av_R_equivalents 0.0288
_diffrn_reflns_av_unetI/netI 0.0316
_diffrn_reflns_Laue_measured_fraction_full 0.999
_diffrn_reflns_Laue_measured_fraction_max 0.996
_diffrn_reflns_limit_h_max 32
_diffrn_reflns_limit_h_min -32
_diffrn_reflns_limit_k_max 16
_diffrn_reflns_limit_k_min -13
_diffrn_reflns_limit_l_max 20
_diffrn_reflns_limit_l_min -20
_diffrn_reflns_number 19385
_diffrn_reflns_point_group_measured_fraction_full 0.999
_diffrn_reflns_point_group_measured_fraction_max 0.996
_diffrn_reflns_theta_full 25.242
_diffrn_reflns_theta_max 28.282
_diffrn_reflns_theta_min 2.506
_exptl_absorpt_coefficient_mu 1.031
_exptl_absorpt_correction_T_max 0.7457
_exptl_absorpt_correction_T_min 0.6934
_exptl_absorpt_correction_type multi-scan
_exptl_absorpt_process_details 'SADABS (Shelcrick, 2010)'
_exptl_crystal_colour green
_exptl_crystal_density_diffrn 1.516
_exptl_crystal_density_meas ?
_exptl_crystal_density_method 'Not Measured'
_exptl_crystal_description Block
_exptl_crystal_F_000 2072
_exptl_crystal_size_max 0.170
_exptl_crystal_size_mid 0.160
_exptl_crystal_size_min 0.110
_refine_diff_density_max 0.381
_refine_diff_density_min -0.296
_refine_diff_density_rms 0.067
_refine_ls_extinction_method none
_refine_ls_goodness_of_fit_ref 1.025
_refine_ls_hydrogen_treatment constr
_refine_ls_matrix_type full
_refine_ls_number_parameters 307
_refine_ls_number_reflns 5481
_refine_ls_number_restraints 0
_refine_ls_restrained_S_all 1.025
_refine_ls_R_factor_all 0.0457
_refine_ls_R_factor_gt 0.0309
_refine_ls_shift/su_max 0.001
_refine_ls_shift/su_mean 0.000
_refine_ls_structure_factor_coef Fsqd
_refine_ls_weighting_details 'w=1/[\s^2^(Fo^2^)+(0.0375P)^2^+5.1340P] where P=(Fo^2^+2Fc^2^)/3'
_refine_ls_weighting_scheme calc
_refine_ls_wR_factor_gt 0.0731
_refine_ls_wR_factor_ref 0.0789
_reflns_Friedel_coverage 0.000
_reflns_number_gt 4396
_reflns_number_total 5481
_reflns_threshold_expression 'I > 2\s(I)'
_cod_data_source_file lq5028.cif
_cod_data_source_block 2
_cod_depositor_comments
;
The following automatic conversions were performed:

data item '_exptl_absorpt_correction_type' value 'Multi-scan' was
changed to 'multi-scan' in accordance with the
/home/data/users/saulius/crontab/automatic-downloads/rss-feeds/IUCr/lib/dictionaries/cif_core.dic
dictionary named 'cif_core.dic' version 2.4.2 last updated on
2011-04-26.

data item '_exptl_crystal_density_meas' value 'Not Measured' was
changed to '?' -- the value is perceived as not measured.

Automatic conversion script
Id: cif_fix_values 7556 2019-12-06 15:28:31Z antanas 
;
_cod_original_sg_symbol_H-M 'C 2/c'
_cod_database_code 1556890
_shelx_space_group_comment
; 
The symmetry employed for this shelxl refinement is uniquely defined 
by the following loop, which should always be used as a source of 
symmetry information in preference to the above space-group names. 
They are only intended as comments. 
;
_shelx_estimated_absorpt_t_min 0.844
_shelx_estimated_absorpt_t_max 0.895
_shelxl_version_number 2014-3

loop_
_space_group_symop_operation_xyz
'x, y, z'
'-x, y, -z+1/2'
'x+1/2, y+1/2, z'
'-x+1/2, y+1/2, -z+1/2'
'-x, -y, -z'
'x, -y, z-1/2'
'-x+1/2, -y+1/2, -z'
'x+1/2, -y+1/2, z-1/2'

loop_
_atom_site_label
_atom_site_type_symbol
_atom_site_fract_x
_atom_site_fract_y
_atom_site_fract_z
_atom_site_U_iso_or_equiv
_atom_site_adp_type
_atom_site_occupancy
_atom_site_site_symmetry_order
_atom_site_calc_flag
_atom_site_refinement_flags_posn
_atom_site_refinement_flags_adp
Cu1 Cu 0.54016(2) 0.49779(2) 0.08146(2) 0.00966(7) Uani 1 1 d . .
F1 F 0.71401(4) 0.22252(10) 0.66940(7) 0.0279(3) Uani 1 1 d . .
N1 N 0.60412(6) 0.48086(11) 0.21431(9) 0.0116(3) Uani 1 1 d . .
O1 O 0.50421(5) 0.35404(10) 0.08982(8) 0.0178(3) Uani 1 1 d . .
O2 O 0.43571(5) 0.35812(10) -0.04639(7) 0.0159(3) Uani 1 1 d . .
O3 O 0.58593(5) 0.42082(10) 0.01770(8) 0.0186(3) Uani 1 1 d . .
O4 O 0.51764(5) 0.42292(10) -0.11894(7) 0.0160(3) Uani 1 1 d . .
C1 C 0.59368(7) 0.42103(14) 0.28027(11) 0.0137(3) Uani 1 1 d . .
H1 H 0.5572 0.3895 0.2682 0.016 Uiso 1 1 calc R U
C2 C 0.63351(7) 0.40326(14) 0.36457(10) 0.0136(3) Uani 1 1 d . .
H2 H 0.6242 0.3605 0.4092 0.016 Uiso 1 1 calc R U
C3 C 0.68776(7) 0.44833(13) 0.38440(10) 0.0130(3) Uani 1 1 d . .
C4 C 0.69797(7) 0.51103(14) 0.31542(11) 0.0155(3) Uani 1 1 d . .
H4 H 0.7340 0.5440 0.3252 0.019 Uiso 1 1 calc R U
C5 C 0.65545(7) 0.52482(14) 0.23286(11) 0.0150(3) Uani 1 1 d . .
H5 H 0.6633 0.5679 0.1870 0.018 Uiso 1 1 calc R U
C6 C 0.73294(7) 0.43102(14) 0.47159(11) 0.0155(3) Uani 1 1 d . .
H6 H 0.7680 0.4674 0.4800 0.019 Uiso 1 1 calc R U
C7 C 0.72862(7) 0.36803(14) 0.54005(11) 0.0153(3) Uani 1 1 d . .
H7 H 0.6933 0.3328 0.5314 0.018 Uiso 1 1 calc R U
C8 C 0.77343(7) 0.34830(14) 0.62731(11) 0.0145(3) Uani 1 1 d . .
C9 C 0.82676(8) 0.39856(14) 0.65236(12) 0.0183(4) Uani 1 1 d . .
H9 H 0.8355 0.4475 0.6108 0.022 Uiso 1 1 calc R U
C10 C 0.86706(8) 0.37847(15) 0.73649(12) 0.0217(4) Uani 1 1 d . .
H10 H 0.9027 0.4144 0.7520 0.026 Uiso 1 1 calc R U
C11 C 0.85584(8) 0.30621(15) 0.79845(11) 0.0193(4) Uani 1 1 d . .
H11 H 0.8837 0.2926 0.8559 0.023 Uiso 1 1 calc R U
C12 C 0.80373(8) 0.25442(15) 0.77553(11) 0.0183(4) Uani 1 1 d . .
H12 H 0.7952 0.2049 0.8169 0.022 Uiso 1 1 calc R U
C13 C 0.76447(7) 0.27626(15) 0.69139(11) 0.0165(3) Uani 1 1 d . .
C14 C 0.46433(7) 0.31111(13) 0.02665(10) 0.0119(3) Uani 1 1 d . .
C15 C 0.45079(7) 0.19230(14) 0.03857(11) 0.0135(3) Uani 1 1 d . .
C16 C 0.48550(8) 0.13218(15) 0.11172(12) 0.0208(4) Uani 1 1 d . .
H16 H 0.5153 0.1680 0.1573 0.025 Uiso 1 1 calc R U
C17 C 0.47659(9) 0.01944(16) 0.11824(15) 0.0280(5) Uani 1 1 d . .
H17 H 0.5007 -0.0218 0.1678 0.034 Uiso 1 1 calc R U
C18 C 0.43272(9) -0.03244(16) 0.05253(14) 0.0275(4) Uani 1 1 d . .
H18 H 0.4270 -0.1096 0.0566 0.033 Uiso 1 1 calc R U
C19 C 0.39704(8) 0.02751(15) -0.01927(13) 0.0218(4) Uani 1 1 d . .
H19 H 0.3665 -0.0081 -0.0637 0.026 Uiso 1 1 calc R U
C20 C 0.40603(7) 0.13995(14) -0.02627(11) 0.0161(3) Uani 1 1 d . .
H20 H 0.3815 0.1812 -0.0755 0.019 Uiso 1 1 calc R U
C21 C 0.56556(7) 0.39479(13) -0.06557(10) 0.0119(3) Uani 1 1 d . .
C22 C 0.60095(7) 0.32096(13) -0.10322(11) 0.0130(3) Uani 1 1 d . .
C23 C 0.65249(7) 0.28057(14) -0.04689(12) 0.0165(3) Uani 1 1 d . .
H23 H 0.6665 0.3031 0.0152 0.020 Uiso 1 1 calc R U
C24 C 0.68353(8) 0.20735(15) -0.08111(13) 0.0212(4) Uani 1 1 d . .
H24 H 0.7186 0.1795 -0.0423 0.025 Uiso 1 1 calc R U
C25 C 0.66330(8) 0.17484(15) -0.17186(13) 0.0228(4) Uani 1 1 d . .
H25 H 0.6846 0.1249 -0.1953 0.027 Uiso 1 1 calc R U
C26 C 0.61208(9) 0.21529(16) -0.22829(12) 0.0230(4) Uani 1 1 d . .
H26 H 0.5982 0.1926 -0.2903 0.028 Uiso 1 1 calc R U
C27 C 0.58095(8) 0.28870(15) -0.19479(11) 0.0175(4) Uani 1 1 d . .
H27 H 0.5461 0.3170 -0.2340 0.021 Uiso 1 1 calc R U

loop_
_atom_site_aniso_label
_atom_site_aniso_U_11
_atom_site_aniso_U_22
_atom_site_aniso_U_33
_atom_site_aniso_U_23
_atom_site_aniso_U_13
_atom_site_aniso_U_12
Cu1 0.01035(11) 0.00916(10) 0.00825(10) 0.00042(7) 0.00129(7) 0.00065(7)
F1 0.0168(6) 0.0453(7) 0.0189(5) 0.0106(5) 0.0022(4) -0.0084(5)
N1 0.0128(7) 0.0105(7) 0.0107(6) 0.0005(5) 0.0027(5) 0.0010(5)
O1 0.0185(6) 0.0139(6) 0.0159(6) 0.0029(5) -0.0014(5) -0.0037(5)
O2 0.0161(6) 0.0148(6) 0.0145(6) 0.0034(5) 0.0015(5) -0.0025(5)
O3 0.0178(6) 0.0232(7) 0.0137(6) -0.0034(5) 0.0036(5) 0.0065(5)
O4 0.0151(6) 0.0199(6) 0.0128(5) -0.0010(5) 0.0041(5) 0.0033(5)
C1 0.0114(8) 0.0147(8) 0.0137(7) -0.0001(6) 0.0025(6) 0.0006(6)
C2 0.0157(8) 0.0146(8) 0.0104(7) 0.0016(6) 0.0040(6) 0.0009(7)
C3 0.0137(8) 0.0121(8) 0.0108(7) -0.0005(6) 0.0008(6) 0.0027(6)
C4 0.0124(8) 0.0163(8) 0.0160(8) 0.0017(7) 0.0021(6) -0.0033(7)
C5 0.0172(9) 0.0145(8) 0.0121(7) 0.0028(6) 0.0030(7) -0.0013(7)
C6 0.0129(8) 0.0167(8) 0.0138(8) -0.0002(6) -0.0001(6) -0.0014(7)
C7 0.0119(8) 0.0183(8) 0.0129(8) -0.0004(7) 0.0002(6) -0.0002(7)
C8 0.0152(8) 0.0149(8) 0.0117(7) -0.0010(6) 0.0019(6) 0.0029(7)
C9 0.0205(9) 0.0148(8) 0.0164(8) 0.0023(7) 0.0014(7) -0.0008(7)
C10 0.0180(9) 0.0194(9) 0.0199(9) 0.0013(7) -0.0047(7) -0.0017(7)
C11 0.0209(9) 0.0197(9) 0.0110(7) -0.0012(7) -0.0034(7) 0.0043(7)
C12 0.0221(9) 0.0208(9) 0.0107(7) 0.0019(7) 0.0038(7) 0.0034(7)
C13 0.0127(8) 0.0219(9) 0.0143(8) -0.0019(7) 0.0036(7) -0.0013(7)
C14 0.0109(8) 0.0119(8) 0.0135(7) -0.0005(6) 0.0048(6) 0.0009(6)
C15 0.0135(8) 0.0123(8) 0.0166(8) 0.0009(6) 0.0076(7) 0.0007(6)
C16 0.0164(9) 0.0170(9) 0.0244(9) 0.0051(7) 0.0002(7) -0.0007(7)
C17 0.0250(11) 0.0177(10) 0.0369(11) 0.0109(8) 0.0040(9) 0.0011(8)
C18 0.0311(11) 0.0131(8) 0.0423(12) 0.0026(8) 0.0174(10) -0.0032(8)
C19 0.0228(10) 0.0188(9) 0.0256(9) -0.0062(7) 0.0101(8) -0.0091(7)
C20 0.0173(9) 0.0166(9) 0.0154(8) -0.0004(7) 0.0065(7) -0.0007(7)
C21 0.0142(8) 0.0101(7) 0.0121(7) 0.0008(6) 0.0050(6) -0.0026(6)
C22 0.0160(8) 0.0100(7) 0.0152(8) 0.0019(6) 0.0081(7) -0.0005(6)
C23 0.0172(9) 0.0149(8) 0.0177(8) 0.0006(7) 0.0062(7) 0.0002(7)
C24 0.0187(9) 0.0167(9) 0.0300(9) 0.0049(8) 0.0104(8) 0.0036(7)
C25 0.0306(11) 0.0137(8) 0.0336(10) -0.0013(8) 0.0238(9) 0.0013(8)
C26 0.0347(11) 0.0207(9) 0.0181(8) -0.0030(7) 0.0146(8) 0.0002(8)
C27 0.0207(9) 0.0182(9) 0.0149(8) 0.0015(7) 0.0074(7) 0.0009(7)

loop_
_atom_type_symbol
_atom_type_description
_atom_type_scat_dispersion_real
_atom_type_scat_dispersion_imag
_atom_type_scat_source
C C 0.0033 0.0016 'International Tables Vol C Tables 4.2.6.8 and 6.1.1.4'
H H 0.0000 0.0000 'International Tables Vol C Tables 4.2.6.8 and 6.1.1.4'
N N 0.0061 0.0033 'International Tables Vol C Tables 4.2.6.8 and 6.1.1.4'
O O 0.0106 0.0060 'International Tables Vol C Tables 4.2.6.8 and 6.1.1.4'
F F 0.0171 0.0103 'International Tables Vol C Tables 4.2.6.8 and 6.1.1.4'
Cu Cu 0.3201 1.2651 'International Tables Vol C Tables 4.2.6.8 and 6.1.1.4'

loop_
_geom_angle_atom_site_label_1
_geom_angle_atom_site_label_2
_geom_angle_atom_site_label_3
_geom_angle
_geom_angle_site_symmetry_1
_geom_angle_site_symmetry_3
O3 Cu1 O4 167.72(5) . 5_665
O3 Cu1 O2 90.16(5) . 5_665
O4 Cu1 O2 88.15(5) 5_665 5_665
O3 Cu1 O1 88.01(5) . .
O4 Cu1 O1 91.06(5) 5_665 .
O2 Cu1 O1 167.72(5) 5_665 .
O3 Cu1 N1 93.49(5) . .
O4 Cu1 N1 98.79(5) 5_665 .
O2 Cu1 N1 98.45(5) 5_665 .
O1 Cu1 N1 93.78(5) . .
O3 Cu1 Cu1 85.26(3) . 5_665
O4 Cu1 Cu1 82.48(3) 5_665 5_665
O2 Cu1 Cu1 85.75(3) 5_665 5_665
O1 Cu1 Cu1 82.00(3) . 5_665
N1 Cu1 Cu1 175.63(4) . 5_665
C5 N1 C1 117.46(14) . .
C5 N1 Cu1 122.04(11) . .
C1 N1 Cu1 120.45(11) . .
C14 O1 Cu1 124.94(10) . .
C14 O2 Cu1 120.61(10) . 5_665
C21 O3 Cu1 121.41(11) . .
C21 O4 Cu1 124.69(10) . 5_665
N1 C1 C2 123.03(16) . .
C1 C2 C3 119.91(15) . .
C4 C3 C2 116.50(14) . .
C4 C3 C6 120.22(15) . .
C2 C3 C6 123.27(15) . .
C5 C4 C3 119.72(16) . .
N1 C5 C4 123.38(15) . .
C7 C6 C3 125.07(16) . .
C6 C7 C8 126.04(16) . .
C13 C8 C9 115.61(15) . .
C13 C8 C7 120.44(15) . .
C9 C8 C7 123.95(15) . .
C10 C9 C8 121.42(16) . .
C9 C10 C11 120.71(17) . .
C12 C11 C10 119.35(16) . .
C13 C12 C11 118.59(16) . .
F1 C13 C12 117.62(15) . .
F1 C13 C8 118.06(14) . .
C12 C13 C8 124.31(16) . .
O1 C14 O2 125.88(15) . .
O1 C14 C15 116.90(14) . .
O2 C14 C15 117.20(14) . .
C16 C15 C20 119.60(16) . .
C16 C15 C14 119.71(15) . .
C20 C15 C14 120.55(15) . .
C15 C16 C17 120.04(18) . .
C18 C17 C16 119.99(18) . .
C17 C18 C19 120.29(18) . .
C18 C19 C20 119.85(18) . .
C19 C20 C15 120.19(16) . .
O4 C21 O3 125.82(15) . .
O4 C21 C22 117.37(14) . .
O3 C21 C22 116.78(14) . .
C23 C22 C27 119.56(15) . .
C23 C22 C21 120.57(14) . .
C27 C22 C21 119.82(15) . .
C24 C23 C22 120.21(16) . .
C25 C24 C23 120.05(17) . .
C26 C25 C24 119.90(17) . .
C25 C26 C27 120.42(17) . .
C26 C27 C22 119.86(17) . .

loop_
_geom_bond_atom_site_label_1
_geom_bond_atom_site_label_2
_geom_bond_distance
_geom_bond_site_symmetry_2
Cu1 O3 1.9682(12) .
Cu1 O4 1.9700(12) 5_665
Cu1 O2 1.9777(11) 5_665
Cu1 O1 1.9816(12) .
Cu1 N1 2.1677(14) .
Cu1 Cu1 2.6677(4) 5_665
F1 C13 1.3604(19) .
N1 C5 1.331(2) .
N1 C1 1.344(2) .
O1 C14 1.2606(19) .
O2 C14 1.2611(19) .
O2 Cu1 1.9777(11) 5_665
O3 C21 1.2627(19) .
O4 C21 1.262(2) .
O4 Cu1 1.9698(12) 5_665
C1 C2 1.378(2) .
C2 C3 1.400(2) .
C3 C4 1.398(2) .
C3 C6 1.468(2) .
C4 C5 1.383(2) .
C6 C7 1.337(2) .
C7 C8 1.469(2) .
C8 C13 1.392(2) .
C8 C9 1.400(2) .
C9 C10 1.386(2) .
C10 C11 1.391(3) .
C11 C12 1.384(3) .
C12 C13 1.379(2) .
C14 C15 1.503(2) .
C15 C16 1.389(2) .
C15 C20 1.391(2) .
C16 C17 1.392(3) .
C17 C18 1.382(3) .
C18 C19 1.384(3) .
C19 C20 1.390(2) .
C21 C22 1.500(2) .
C22 C23 1.390(2) .
C22 C27 1.397(2) .
C23 C24 1.390(2) .
C24 C25 1.387(3) .
C25 C26 1.385(3) .
C26 C27 1.387(2) .
